data_1502210
loop_
_publ_author_name
'Bai, Xinyan'
'Barnes, Charles'
'Pascal, Jr, Robert A.'
'Chen, Xueyi'
'Dias, Jerry Ray'

_publ_section_title
;
 Bile Acid-Based Cage Compounds with Lipophilic Outer Shells and Inner
 Cavities
;
_journal_coden_ASTM ORLEF7
_journal_issue 12
_journal_name_full 'Organic Letters'
_journal_page_first 3064
_journal_page_last 3067
_journal_paper_doi 10.1021/ol200953h
_journal_volume 13
_journal_year 2011
_chemical_absolute_configuration rm
_chemical_formula_moiety '2(C56 H84 O8), C H2 Cl2, 3(C H4 O)'
_chemical_formula_sum 'C56 H84 O8'
_chemical_formula_weight 1951.52
_space_group_IT_number 1
_symmetry_cell_setting triclinic
_symmetry_Int_Tables_number 1
_symmetry_space_group_name_Hall 'P 1'
_symmetry_space_group_name_H-M 'P 1'
_atom_sites_solution_hydrogens geom
_atom_sites_solution_primary direct
_atom_sites_solution_secondary difmap
_audit_creation_method SHELXL-97
_cell_angle_alpha 96.611(4)
_cell_angle_beta 116.223(3)
_cell_angle_gamma 108.050(4)
_cell_formula_units_Z 2
_cell_length_a 15.090(4)
_cell_length_b 15.095(7)
_cell_length_c 15.132(4)
_cell_measurement_reflns_used 6930
_cell_measurement_temperature 173(2)
_cell_measurement_theta_max 22.6
_cell_measurement_theta_min 2.3
_cell_volume 2808.6(17)
_computing_cell_refinement 'APEX2 (Bruker AXS, 2008)'
_computing_data_collection 'APEX2 (Bruker AXS, 2008)'
_computing_data_reduction 'APEX2 (Bruker AXS, 2008)'
_computing_molecular_graphics 'X-SEED, Barbour, 2001'
_computing_publication_material 'CIFTAB (Sheldrick, 1997)'
_computing_structure_refinement 'SHELXL-97 (Sheldrick, 1997)'
_computing_structure_solution
;
SUPERFLIP (Palatinus and Chapuis, J. Appl. Cryst. (2007). 40, 786-790)
;
_diffrn_ambient_temperature 173(2)
_diffrn_measured_fraction_theta_full 0.995
_diffrn_measured_fraction_theta_max 0.995
_diffrn_measurement_device_type 'Bruker APEXII CCD area detector'
_diffrn_measurement_method 'omega scans'
_diffrn_radiation_monochromator graphite
_diffrn_radiation_type MoK\a
_diffrn_radiation_wavelength 0.71073
_diffrn_reflns_av_R_equivalents 0.0473
_diffrn_reflns_av_sigmaI/netI 0.0499
_diffrn_reflns_limit_h_max 16
_diffrn_reflns_limit_h_min -16
_diffrn_reflns_limit_k_max 16
_diffrn_reflns_limit_k_min -16
_diffrn_reflns_limit_l_max 16
_diffrn_reflns_limit_l_min -16
_diffrn_reflns_number 23264
_diffrn_reflns_theta_full 23.27
_diffrn_reflns_theta_max 23.27
_diffrn_reflns_theta_min 1.57
_diffrn_source 'fine-focus sealed tube'
_diffrn_standards_decay_% 0.0
_exptl_absorpt_coefficient_mu 0.122
_exptl_absorpt_correction_T_max 0.98
_exptl_absorpt_correction_T_min 0.75
_exptl_absorpt_correction_type multi-scan
_exptl_absorpt_process_details
;
 Data were corrected for decay and absorption using the program SADABS 
 (Sheldrick, G. M. (2003). SADABS. Version 2.10. University of
 G\"ottingen, Germany).
;
_exptl_crystal_colour Colourless
_exptl_crystal_density_diffrn 1.154
_exptl_crystal_density_method 'not measured'
_exptl_crystal_description Prism
_exptl_crystal_F_000 1064
_exptl_crystal_recrystallization_method 'Evaporation from CH2Cl2 + MeOH'
_exptl_crystal_size_max 0.40
_exptl_crystal_size_mid 0.25
_exptl_crystal_size_min 0.15
_platon_squeeze_details
;
;
_refine_diff_density_max 0.476
_refine_diff_density_min -0.313
_refine_diff_density_rms 0.068
_refine_ls_abs_structure_details 'Flack H D (1983), Acta Cryst. A39, 876-881'
_refine_ls_abs_structure_Flack 0(10)
_refine_ls_extinction_method none
_refine_ls_goodness_of_fit_ref 1.042
_refine_ls_hydrogen_treatment constr
_refine_ls_matrix_type full
_refine_ls_number_parameters 1153
_refine_ls_number_reflns 8054
_refine_ls_number_restraints 3
_refine_ls_restrained_S_all 1.042
_refine_ls_R_factor_all 0.0889
_refine_ls_R_factor_gt 0.0756
_refine_ls_shift/su_max 0.001
_refine_ls_shift/su_mean 0.000
_refine_ls_structure_factor_coef Fsqd
_refine_ls_weighting_details 'calc w=1/[\s^2^(Fo^2^)+(0.1618P)^2^+0.0000P] where P=(Fo^2^+2Fc^2^)/3'
_refine_ls_weighting_scheme calc
_refine_ls_wR_factor_gt 0.2006
_refine_ls_wR_factor_ref 0.2132
_reflns_number_gt 6256
_reflns_number_total 8054
_reflns_threshold_expression >2sigma(I)
_cod_data_source_file ol200953h_si_001.cif
_cod_data_source_block GrubbsDimer
_cod_database_code 1502210

loop_
_symmetry_equiv_pos_as_xyz
'x, y, z'

loop_
_atom_site_label
_atom_site_type_symbol
_atom_site_fract_x
_atom_site_fract_y
_atom_site_fract_z
_atom_site_U_iso_or_equiv
_atom_site_adp_type
_atom_site_occupancy
_atom_site_symmetry_multiplicity
_atom_site_calc_flag
_atom_site_refinement_flags
O1A O -0.0684(4) 0.6562(3) 0.2083(4) 0.0626(12) Uani 1 1 d .
C1A C -0.2115(6) 0.7650(6) 0.0068(5) 0.069(2) Uani 1 1 d .
H1A1 H -0.2870 0.7198 -0.0191 0.082 Uiso 1 1 calc R
H1A2 H -0.2056 0.7780 -0.0534 0.082 Uiso 1 1 calc R
O2A O 0.0372(4) 1.0032(3) 0.3474(3) 0.0576(11) Uani 1 1 d .
C2A C -0.1366(6) 0.7157(5) 0.0593(5) 0.0620(17) Uani 1 1 d .
H2A1 H -0.1564 0.6541 0.0100 0.074 Uiso 1 1 calc R
H2A2 H -0.0609 0.7589 0.0830 0.074 Uiso 1 1 calc R
O3A O 0.0465(9) 1.0753(7) 0.4905(5) 0.139(3) Uani 1 1 d .
C3A C -0.1471(6) 0.6946(5) 0.1502(6) 0.0661(18) Uani 1 1 d .
H3A H -0.2221 0.6470 0.1261 0.079 Uiso 1 1 calc R
O4A O 0.4694(5) 1.2802(4) 0.1301(5) 0.0951(18) Uani 1 1 d .
C4A C -0.1190(6) 0.7887(5) 0.2264(5) 0.0600(17) Uani 1 1 d .
H4A1 H -0.1268 0.7730 0.2850 0.072 Uiso 1 1 calc R
H4A2 H -0.0427 0.8328 0.2539 0.072 Uiso 1 1 calc R
C5A C -0.1911(6) 0.8408(6) 0.1764(6) 0.0664(19) Uani 1 1 d .
H5A H -0.2672 0.7962 0.1525 0.080 Uiso 1 1 calc R
C6A C -0.1629(7) 0.9348(7) 0.2526(7) 0.077(2) Uani 1 1 d .
H6A1 H -0.2240 0.9549 0.2230 0.092 Uiso 1 1 calc R
H6A2 H -0.1568 0.9201 0.3167 0.092 Uiso 1 1 calc R
C7A C -0.0594(6) 1.0213(6) 0.2814(6) 0.066(2) Uani 1 1 d .
H7A H -0.0567 1.0814 0.3200 0.079 Uiso 1 1 calc R
C8A C -0.0515(6) 1.0380(5) 0.1883(5) 0.0566(17) Uani 1 1 d .
H8A H -0.1078 1.0623 0.1495 0.068 Uiso 1 1 calc R
C9A C -0.0733(5) 0.9459(5) 0.1148(5) 0.0535(16) Uani 1 1 d .
H9A H -0.0174 0.9218 0.1545 0.064 Uiso 1 1 calc R
C10A C -0.1862(5) 0.8633(6) 0.0796(5) 0.0607(18) Uani 1 1 d .
C11A C -0.0602(6) 0.9651(5) 0.0234(5) 0.0551(16) Uani 1 1 d .
H11A H -0.1200 0.9814 -0.0226 0.066 Uiso 1 1 calc R
H11B H -0.0655 0.9050 -0.0163 0.066 Uiso 1 1 calc R
C12A C 0.0489(6) 1.0493(5) 0.0574(5) 0.0555(16) Uani 1 1 d .
H12A H 0.1079 1.0281 0.0934 0.067 Uiso 1 1 calc R
H12B H 0.0499 1.0627 -0.0047 0.067 Uiso 1 1 calc R
C13A C 0.0706(5) 1.1435(5) 0.1286(5) 0.0529(16) Uani 1 1 d .
C14A C 0.0589(6) 1.1170(5) 0.2192(5) 0.0566(17) Uani 1 1 d .
H14A H 0.1127 1.0884 0.2517 0.068 Uiso 1 1 calc R
C15A C 0.1003(7) 1.2122(6) 0.2943(6) 0.071(2) Uani 1 1 d .
H15A H 0.1274 1.2067 0.3653 0.086 Uiso 1 1 calc R
H15B H 0.0432 1.2372 0.2777 0.086 Uiso 1 1 calc R
C16A C 0.1937(7) 1.2800(5) 0.2832(6) 0.073(2) Uani 1 1 d .
H16A H 0.2643 1.2969 0.3458 0.087 Uiso 1 1 calc R
H16B H 0.1847 1.3410 0.2732 0.087 Uiso 1 1 calc R
C17A C 0.1879(6) 1.2220(5) 0.1870(5) 0.0585(17) Uani 1 1 d .
H17A H 0.2366 1.1872 0.2127 0.070 Uiso 1 1 calc R
C18A C -0.0119(7) 1.1852(6) 0.0675(6) 0.069(2) Uani 1 1 d .
H18A H -0.0028 1.2004 0.0100 0.104 Uiso 1 1 calc R
H18B H 0.0005 1.2447 0.1132 0.104 Uiso 1 1 calc R
H18C H -0.0854 1.1368 0.0406 0.104 Uiso 1 1 calc R
C19A C -0.2826(7) 0.8920(9) 0.0153(7) 0.095(3) Uani 1 1 d .
H19A H -0.2816 0.9037 -0.0467 0.142 Uiso 1 1 calc R
H19B H -0.2748 0.9514 0.0574 0.142 Uiso 1 1 calc R
H19C H -0.3512 0.8388 -0.0048 0.142 Uiso 1 1 calc R
C20A C 0.2297(7) 1.2884(5) 0.1314(6) 0.072(2) Uani 1 1 d .
H20A H 0.1829 1.3254 0.1091 0.086 Uiso 1 1 calc R
C21A C 0.3470(6) 1.3662(5) 0.2068(6) 0.072(2) Uani 1 1 d .
H21A H 0.3722 1.4046 0.1674 0.087 Uiso 1 1 calc R
H21B H 0.3457 1.4116 0.2585 0.087 Uiso 1 1 calc R
C22A C 0.4282(7) 1.3229(5) 0.2635(6) 0.070(2) Uani 1 1 d .
H22A H 0.4984 1.3775 0.3133 0.084 Uiso 1 1 calc R
H22B H 0.4030 1.2857 0.3036 0.084 Uiso 1 1 calc R
C23A C 0.4466(6) 1.2575(6) 0.1974(6) 0.0684(19) Uani 1 1 d .
C24A C 0.2165(7) 1.2314(6) 0.0339(6) 0.080(2) Uani 1 1 d .
H24A H 0.2414 1.2768 0.0003 0.120 Uiso 1 1 calc R
H24B H 0.1401 1.1883 -0.0131 0.120 Uiso 1 1 calc R
H24C H 0.2593 1.1921 0.0514 0.120 Uiso 1 1 calc R
C25A C 0.0837(8) 1.0371(6) 0.4466(6) 0.077(2) Uani 1 1 d .
C26A C 0.1900(9) 1.0283(7) 0.5053(7) 0.096(3) Uani 1 1 d .
H26A H 0.2003 1.0228 0.5735 0.115 Uiso 1 1 calc R
H26B H 0.2483 1.0900 0.5180 0.115 Uiso 1 1 calc R
C27A C 0.2067(9) 0.9429(8) 0.4563(9) 0.106(3) Uani 1 1 d .
H27A H 0.2704 0.9372 0.5111 0.127 Uiso 1 1 calc R
H27B H 0.1433 0.8820 0.4351 0.127 Uiso 1 1 calc R
C28A C 0.2223(8) 0.9471(8) 0.3675(9) 0.096(3) Uani 1 1 d .
H28A H 0.1586 0.9296 0.3029 0.115 Uiso 1 1 calc R
O1B O 0.4376(4) 1.1725(3) 0.2166(4) 0.0601(11) Uani 1 1 d .
C1B C 0.3739(7) 0.9562(6) 0.0141(5) 0.071(2) Uani 1 1 d .
H1B1 H 0.4247 0.9889 -0.0082 0.085 Uiso 1 1 calc R
H1B2 H 0.3054 0.9109 -0.0485 0.085 Uiso 1 1 calc R
O2B O 0.4707(3) 0.8984(3) 0.3463(3) 0.0546(11) Uani 1 1 d .
C2B C 0.3522(6) 1.0320(5) 0.0648(5) 0.0633(18) Uani 1 1 d .
H2B1 H 0.2987 1.0003 0.0848 0.076 Uiso 1 1 calc R
H2B2 H 0.3220 1.0672 0.0160 0.076 Uiso 1 1 calc R
O3B O 0.6094(6) 0.9043(6) 0.4923(4) 0.116(3) Uani 1 1 d .
C3B C 0.4562(5) 1.1029(5) 0.1592(5) 0.0601(17) Uani 1 1 d .
H3B H 0.5083 1.1385 0.1385 0.072 Uiso 1 1 calc R
O4B O -0.1913(5) 0.5025(4) 0.1141(5) 0.0893(17) Uani 1 1 d .
C4B C 0.5060(5) 1.0486(5) 0.2344(5) 0.0580(17) Uani 1 1 d .
H4B1 H 0.5751 1.0959 0.2949 0.070 Uiso 1 1 calc R
H4B2 H 0.4565 1.0183 0.2591 0.070 Uiso 1 1 calc R
C5B C 0.5263(5) 0.9699(6) 0.1832(5) 0.0624(18) Uani 1 1 d .
H5B H 0.5800 1.0028 0.1632 0.075 Uiso 1 1 calc R
C6B C 0.5761(6) 0.9159(6) 0.2606(6) 0.072(2) Uani 1 1 d .
H6B1 H 0.6080 0.8803 0.2332 0.087 Uiso 1 1 calc R
H6B2 H 0.6358 0.9654 0.3264 0.087 Uiso 1 1 calc R
C7B C 0.4996(5) 0.8449(5) 0.2831(5) 0.0589(18) Uani 1 1 d .
H7B H 0.5360 0.8056 0.3222 0.071 Uiso 1 1 calc R
C8B C 0.3915(6) 0.7751(5) 0.1870(5) 0.0607(19) Uani 1 1 d .
H8B H 0.4079 0.7291 0.1498 0.073 Uiso 1 1 calc R
C9B C 0.3408(5) 0.8303(5) 0.1109(5) 0.0486(15) Uani 1 1 d .
H9B H 0.3231 0.8753 0.1478 0.058 Uiso 1 1 calc R
C10B C 0.4216(5) 0.8955(5) 0.0834(5) 0.0571(17) Uani 1 1 d .
C11B C 0.2330(6) 0.7576(5) 0.0167(5) 0.0610(17) Uani 1 1 d .
H11C H 0.1965 0.7943 -0.0255 0.073 Uiso 1 1 calc R
H11D H 0.2479 0.7164 -0.0261 0.073 Uiso 1 1 calc R
C12B C 0.1567(5) 0.6916(5) 0.0456(5) 0.0538(15) Uani 1 1 d .
H12C H 0.1325 0.7319 0.0785 0.065 Uiso 1 1 calc R
H12D H 0.0921 0.6434 -0.0183 0.065 Uiso 1 1 calc R
C13B C 0.2068(6) 0.6372(5) 0.1182(5) 0.065(2) Uani 1 1 d .
C14B C 0.3119(5) 0.7145(5) 0.2118(5) 0.0533(16) Uani 1 1 d .
H14B H 0.2898 0.7608 0.2411 0.064 Uiso 1 1 calc R
C15B C 0.3465(6) 0.6590(5) 0.2900(5) 0.066(2) Uani 1 1 d .
H15C H 0.3895 0.7035 0.3613 0.079 Uiso 1 1 calc R
H15D H 0.3900 0.6267 0.2783 0.079 Uiso 1 1 calc R
C16B C 0.2404(7) 0.5838(5) 0.2712(6) 0.073(2) Uani 1 1 d .
H16C H 0.2306 0.5985 0.3309 0.087 Uiso 1 1 calc R
H16D H 0.2393 0.5175 0.2599 0.087 Uiso 1 1 calc R
C17B C 0.1505(6) 0.5912(4) 0.1738(5) 0.0592(17) Uani 1 1 d .
H17B H 0.1275 0.6397 0.1980 0.071 Uiso 1 1 calc R
C18B C 0.2294(7) 0.5622(5) 0.0610(6) 0.072(2) Uani 1 1 d .
H18D H 0.2651 0.5939 0.0257 0.108 Uiso 1 1 calc R
H18E H 0.1609 0.5076 0.0104 0.108 Uiso 1 1 calc R
H18F H 0.2762 0.5379 0.1110 0.108 Uiso 1 1 calc R
C19B C 0.4544(7) 0.8333(7) 0.0238(6) 0.085(3) Uani 1 1 d .
H19D H 0.4863 0.7947 0.0654 0.127 Uiso 1 1 calc R
H19E H 0.5073 0.8766 0.0102 0.127 Uiso 1 1 calc R
H19F H 0.3902 0.7896 -0.0417 0.127 Uiso 1 1 calc R
C20B C 0.0478(7) 0.4911(5) 0.1149(6) 0.075(2) Uani 1 1 d .
H20B H 0.0724 0.4421 0.0942 0.090 Uiso 1 1 calc R
C21B C 0.0057(8) 0.4545(6) 0.1837(7) 0.081(2) Uani 1 1 d .
H21C H 0.0571 0.4321 0.2329 0.097 Uiso 1 1 calc R
H21D H -0.0640 0.3972 0.1404 0.097 Uiso 1 1 calc R
C22B C -0.0115(7) 0.5300(6) 0.2457(6) 0.073(2) Uani 1 1 d .
H22C H -0.0277 0.5025 0.2958 0.088 Uiso 1 1 calc R
H22D H 0.0568 0.5892 0.2855 0.088 Uiso 1 1 calc R
C23B C -0.1007(7) 0.5594(5) 0.1810(6) 0.070(2) Uani 1 1 d .
C24B C -0.0393(7) 0.4951(6) 0.0150(7) 0.078(2) Uani 1 1 d .
H24D H -0.0075 0.5192 -0.0262 0.117 Uiso 1 1 calc R
H24E H -0.0696 0.5390 0.0313 0.117 Uiso 1 1 calc R
H24F H -0.0967 0.4296 -0.0243 0.117 Uiso 1 1 calc R
C25B C 0.5291(7) 0.9203(6) 0.4474(6) 0.072(2) Uani 1 1 d .
C26B C 0.4830(8) 0.9637(7) 0.5022(6) 0.082(2) Uani 1 1 d .
H26C H 0.5438 1.0050 0.5718 0.098 Uiso 1 1 calc R
H26D H 0.4347 0.9092 0.5119 0.098 Uiso 1 1 calc R
C27B C 0.4200(7) 1.0249(7) 0.4561(8) 0.091(3) Uani 1 1 d .
H27C H 0.4139 1.0608 0.5106 0.109 Uiso 1 1 calc R
H27D H 0.4630 1.0738 0.4364 0.109 Uiso 1 1 calc R
C28B C 0.3111(8) 0.9714(8) 0.3659(9) 0.106(3) Uani 1 1 d .
H28B H 0.3058 0.9532 0.3009 0.127 Uiso 1 1 calc R
O1C O 1.1316(3) 0.7651(3) 0.5746(3) 0.0529(10) Uani 1 1 d .
C1C C 1.0756(5) 0.8670(5) 0.7758(5) 0.0527(15) Uani 1 1 d .
H1C1 H 1.1266 0.9359 0.7990 0.063 Uiso 1 1 calc R
H1C2 H 1.0790 0.8484 0.8375 0.063 Uiso 1 1 calc R
O2C O 0.7508(3) 0.6921(3) 0.4405(3) 0.0454(10) Uani 1 1 d .
C2C C 1.1109(5) 0.8032(5) 0.7243(5) 0.0524(15) Uani 1 1 d .
H2C1 H 1.1857 0.8126 0.7734 0.063 Uiso 1 1 calc R
H2C2 H 1.0631 0.7336 0.7047 0.063 Uiso 1 1 calc R
O3C O 0.6384(6) 0.7114(6) 0.2941(4) 0.110(2) Uani 1 1 d .
C3C C 1.1058(5) 0.8297(5) 0.6300(5) 0.0510(15) Uani 1 1 d .
H3C H 1.1581 0.8986 0.6509 0.061 Uiso 1 1 calc R
O4C O 0.5442(5) 0.2208(4) 0.6785(5) 0.0809(15) Uani 1 1 d .
C4C C 0.9932(5) 0.8192(4) 0.5546(5) 0.0472(14) Uani 1 1 d .
H4C1 H 0.9429 0.7497 0.5287 0.057 Uiso 1 1 calc R
H4C2 H 0.9934 0.8401 0.4950 0.057 Uiso 1 1 calc R
C5C C 0.9522(5) 0.8801(4) 0.6035(5) 0.0483(15) Uani 1 1 d .
H5C H 1.0011 0.9502 0.6235 0.058 Uiso 1 1 calc R
C6C C 0.8384(6) 0.8680(5) 0.5261(5) 0.0557(17) Uani 1 1 d .
H6C1 H 0.8246 0.9222 0.5529 0.067 Uiso 1 1 calc R
H6C2 H 0.8360 0.8745 0.4608 0.067 Uiso 1 1 calc R
C7C C 0.7469(5) 0.7719(4) 0.5020(5) 0.0461(14) Uani 1 1 d .
H7C H 0.6760 0.7765 0.4622 0.055 Uiso 1 1 calc R
C8C C 0.7561(5) 0.7446(4) 0.5991(4) 0.0435(14) Uani 1 1 d .
H8C H 0.7392 0.7912 0.6350 0.052 Uiso 1 1 calc R
C9C C 0.8730(5) 0.7564(4) 0.6762(4) 0.0419(13) Uani 1 1 d .
H9C H 0.8886 0.7088 0.6399 0.050 Uiso 1 1 calc R
C10C C 0.9596(5) 0.8577(4) 0.7032(5) 0.0467(14) Uani 1 1 d .
C11C C 0.8759(5) 0.7246(5) 0.7707(5) 0.0496(14) Uani 1 1 d .
H11E H 0.8697 0.7748 0.8131 0.059 Uiso 1 1 calc R
H11F H 0.9471 0.7228 0.8130 0.059 Uiso 1 1 calc R
C12C C 0.7866(5) 0.6241(5) 0.7453(5) 0.0493(15) Uani 1 1 d .
H12E H 0.8004 0.5718 0.7151 0.059 Uiso 1 1 calc R
H12F H 0.7891 0.6142 0.8098 0.059 Uiso 1 1 calc R
C13C C 0.6739(5) 0.6171(4) 0.6693(4) 0.0441(14) Uani 1 1 d .
C14C C 0.6755(5) 0.6430(4) 0.5753(4) 0.0449(14) Uani 1 1 d .
H14C H 0.6995 0.5971 0.5482 0.054 Uiso 1 1 calc R
C15C C 0.5560(5) 0.6126(5) 0.4950(5) 0.0542(16) Uani 1 1 d .
H15E H 0.5321 0.6652 0.5047 0.065 Uiso 1 1 calc R
H15F H 0.5439 0.5969 0.4241 0.065 Uiso 1 1 calc R
C16C C 0.4958(5) 0.5225(5) 0.5143(5) 0.0545(16) Uani 1 1 d .
H16E H 0.4629 0.4639 0.4553 0.065 Uiso 1 1 calc R
H16F H 0.4380 0.5307 0.5243 0.065 Uiso 1 1 calc R
C17C C 0.5824(5) 0.5122(4) 0.6144(5) 0.0500(15) Uani 1 1 d .
H17C H 0.6125 0.4697 0.5920 0.060 Uiso 1 1 calc R
C18C C 0.6399(6) 0.6839(5) 0.7218(6) 0.0609(17) Uani 1 1 d .
H18G H 0.6383 0.6638 0.7806 0.091 Uiso 1 1 calc R
H18H H 0.5679 0.6783 0.6720 0.091 Uiso 1 1 calc R
H18I H 0.6919 0.7517 0.7459 0.091 Uiso 1 1 calc R
C19C C 0.9464(7) 0.9394(5) 0.7638(6) 0.0675(19) Uani 1 1 d .
H19G H 1.0028 1.0029 0.7798 0.101 Uiso 1 1 calc R
H19H H 0.9530 0.9267 0.8280 0.101 Uiso 1 1 calc R
H19I H 0.8753 0.9397 0.7214 0.101 Uiso 1 1 calc R
C20C C 0.5322(6) 0.4604(5) 0.6756(6) 0.0601(17) Uani 1 1 d .
H20C H 0.5002 0.5025 0.6953 0.072 Uiso 1 1 calc R
C21C C 0.4369(6) 0.3613(5) 0.6046(6) 0.0668(19) Uani 1 1 d .
H21E H 0.4119 0.3276 0.6469 0.080 Uiso 1 1 calc R
H21F H 0.3764 0.3737 0.5536 0.080 Uiso 1 1 calc R
C22C C 0.4642(5) 0.2930(5) 0.5463(5) 0.0569(16) Uani 1 1 d .
H22E H 0.3967 0.2352 0.4977 0.068 Uiso 1 1 calc R
H22F H 0.4897 0.3275 0.5047 0.068 Uiso 1 1 calc R
C23C C 0.5477(6) 0.2578(5) 0.6114(5) 0.0608(18) Uani 1 1 d .
C24C C 0.6157(6) 0.4551(6) 0.7758(5) 0.069(2) Uani 1 1 d .
H24G H 0.6732 0.5204 0.8164 0.104 Uiso 1 1 calc R
H24H H 0.6465 0.4110 0.7608 0.104 Uiso 1 1 calc R
H24I H 0.5813 0.4306 0.8149 0.104 Uiso 1 1 calc R
C25C C 0.6889(6) 0.6666(5) 0.3391(5) 0.0584(17) Uani 1 1 d .
C26C C 0.6906(7) 0.5780(6) 0.2826(6) 0.076(2) Uani 1 1 d .
H26E H 0.6804 0.5853 0.2150 0.092 Uiso 1 1 calc R
H26F H 0.6277 0.5199 0.2689 0.092 Uiso 1 1 calc R
C27C C 0.7912(8) 0.5578(6) 0.3360(8) 0.085(2) Uani 1 1 d .
H27E H 0.7903 0.5120 0.2829 0.102 Uiso 1 1 calc R
H27F H 0.8543 0.6197 0.3597 0.102 Uiso 1 1 calc R
C28C C 0.8112(9) 0.5183(7) 0.4236(8) 0.096(3) Uani 1 1 d .
H28C H 0.8469 0.5645 0.4894 0.116 Uiso 1 1 calc R
O1D O 0.6251(3) 0.2710(3) 0.5874(3) 0.0557(11) Uani 1 1 d .
C1D C 0.8971(6) 0.2900(5) 0.7860(5) 0.0630(18) Uani 1 1 d .
H1D1 H 0.8742 0.2358 0.8130 0.076 Uiso 1 1 calc R
H1D2 H 0.9595 0.3449 0.8455 0.076 Uiso 1 1 calc R
O2D O 0.8560(3) 0.2612(3) 0.4435(3) 0.0530(10) Uani 1 1 d .
C2D C 0.8035(5) 0.3225(5) 0.7357(5) 0.0585(17) Uani 1 1 d .
H2D1 H 0.7817 0.3398 0.7858 0.070 Uiso 1 1 calc R
H2D2 H 0.8270 0.3808 0.7141 0.070 Uiso 1 1 calc R
O3D O 0.8133(6) 0.1555(6) 0.3020(4) 0.128(3) Uani 1 1 d .
C3D C 0.7093(6) 0.2397(5) 0.6429(5) 0.0604(17) Uani 1 1 d .
H3D H 0.6806 0.1838 0.6662 0.072 Uiso 1 1 calc R
O4D O 1.3077(4) 0.8668(4) 0.6633(4) 0.0783(15) Uani 1 1 d .
C4D C 0.7423(5) 0.2053(5) 0.5668(5) 0.0536(15) Uani 1 1 d .
H4D1 H 0.6793 0.1496 0.5086 0.064 Uiso 1 1 calc R
H4D2 H 0.7636 0.2589 0.5385 0.064 Uiso 1 1 calc R
C5D C 0.8363(6) 0.1741(5) 0.6178(6) 0.0642(18) Uani 1 1 d .
H5D H 0.8112 0.1175 0.6418 0.077 Uiso 1 1 calc R
C6D C 0.8662(6) 0.1391(5) 0.5384(6) 0.0629(19) Uani 1 1 d .
H6D1 H 0.9105 0.1019 0.5667 0.075 Uiso 1 1 calc R
H6D2 H 0.7989 0.0939 0.4747 0.075 Uiso 1 1 calc R
C7D C 0.9280(6) 0.2206(5) 0.5102(5) 0.0588(18) Uani 1 1 d .
H7D H 0.9571 0.1926 0.4714 0.071 Uiso 1 1 calc R
C8D C 1.0226(5) 0.3048(4) 0.6041(5) 0.0507(16) Uani 1 1 d .
H8D H 1.0785 0.2801 0.6424 0.061 Uiso 1 1 calc R
C9D C 0.9872(5) 0.3405(4) 0.6781(5) 0.0483(14) Uani 1 1 d .
H9D H 0.9304 0.3637 0.6384 0.058 Uiso 1 1 calc R
C10D C 0.9344(6) 0.2560(5) 0.7130(5) 0.0572(17) Uani 1 1 d .
C11D C 1.0836(5) 0.4299(5) 0.7679(5) 0.0580(17) Uani 1 1 d .
H11G H 1.0572 0.4575 0.8089 0.070 Uiso 1 1 calc R
H11H H 1.1373 0.4072 0.8133 0.070 Uiso 1 1 calc R
C12D C 1.1401(5) 0.5105(5) 0.7361(5) 0.0536(16) Uani 1 1 d .
H12G H 1.2044 0.5607 0.7987 0.064 Uiso 1 1 calc R
H12H H 1.0908 0.5416 0.7012 0.064 Uiso 1 1 calc R
C13D C 1.1759(5) 0.4732(5) 0.6631(5) 0.0533(16) Uani 1 1 d .
C14D C 1.0740(5) 0.3893(5) 0.5738(5) 0.0522(16) Uani 1 1 d .
H14D H 1.0193 0.4175 0.5436 0.063 Uiso 1 1 calc R
C15D C 1.1067(6) 0.3696(5) 0.4936(5) 0.0591(17) Uani 1 1 d .
H15G H 1.0429 0.3409 0.4232 0.071 Uiso 1 1 calc R
H15H H 1.1439 0.3248 0.5077 0.071 Uiso 1 1 calc R
C16D C 1.1836(6) 0.4710(5) 0.5061(5) 0.0611(18) Uani 1 1 d .
H16G H 1.1494 0.4928 0.4452 0.073 Uiso 1 1 calc R
H16H H 1.2514 0.4691 0.5133 0.073 Uiso 1 1 calc R
C17D C 1.2076(5) 0.5417(5) 0.6050(5) 0.0533(16) Uani 1 1 d .
H17D H 1.1539 0.5719 0.5817 0.064 Uiso 1 1 calc R
C18D C 1.2663(6) 0.4368(6) 0.7220(5) 0.0658(19) Uani 1 1 d .
H18J H 1.2878 0.4126 0.6751 0.099 Uiso 1 1 calc R
H18K H 1.2385 0.3841 0.7474 0.099 Uiso 1 1 calc R
H18L H 1.3290 0.4910 0.7805 0.099 Uiso 1 1 calc R
C19D C 1.0156(7) 0.2140(6) 0.7772(7) 0.081(2) Uani 1 1 d .
H19J H 0.9798 0.1623 0.7988 0.122 Uiso 1 1 calc R
H19K H 1.0775 0.2661 0.8383 0.122 Uiso 1 1 calc R
H19L H 1.0405 0.1871 0.7351 0.122 Uiso 1 1 calc R
C20D C 1.3207(6) 0.6268(5) 0.6593(6) 0.0666(19) Uani 1 1 d .
H20D H 1.3737 0.5960 0.6766 0.080 Uiso 1 1 calc R
C21D C 1.3359(6) 0.6857(7) 0.5865(6) 0.071(2) Uani 1 1 d .
H21G H 1.4050 0.7441 0.6272 0.085 Uiso 1 1 calc R
H21H H 1.3418 0.6453 0.5347 0.085 Uiso 1 1 calc R
C22D C 1.2449(6) 0.7189(6) 0.5297(6) 0.0644(18) Uani 1 1 d .
H22G H 1.2573 0.7480 0.4787 0.077 Uiso 1 1 calc R
H22H H 1.1758 0.6604 0.4909 0.077 Uiso 1 1 calc R
C23D C 1.2322(6) 0.7920(6) 0.5966(6) 0.0612(18) Uani 1 1 d .
C24D C 1.3503(6) 0.6922(6) 0.7614(6) 0.0691(19) Uani 1 1 d .
H24J H 1.4228 0.7438 0.7918 0.104 Uiso 1 1 calc R
H24K H 1.3491 0.6532 0.8087 0.104 Uiso 1 1 calc R
H24L H 1.2980 0.7215 0.7493 0.104 Uiso 1 1 calc R
C25D C 0.8094(6) 0.2272(6) 0.3424(5) 0.067(2) Uani 1 1 d .
C26D C 0.7550(7) 0.2866(8) 0.2859(6) 0.084(2) Uani 1 1 d .
H26G H 0.6948 0.2424 0.2173 0.100 Uiso 1 1 calc R
H26H H 0.8074 0.3345 0.2742 0.100 Uiso 1 1 calc R
C27D C 0.7079(9) 0.3445(8) 0.3341(10) 0.108(3) Uani 1 1 d .
H27G H 0.6596 0.3652 0.2796 0.130 Uiso 1 1 calc R
H27H H 0.6631 0.2992 0.3551 0.130 Uiso 1 1 calc R
C28D C 0.7863(7) 0.4293(6) 0.4217(9) 0.098(3) Uani 1 1 d .
H28D H 0.8236 0.4173 0.4853 0.118 Uiso 1 1 calc R

loop_
_atom_site_aniso_label
_atom_site_aniso_U_11
_atom_site_aniso_U_22
_atom_site_aniso_U_33
_atom_site_aniso_U_23
_atom_site_aniso_U_13
_atom_site_aniso_U_12
O1A 0.067(3) 0.052(3) 0.072(3) 0.023(2) 0.035(3) 0.026(2)
C1A 0.055(4) 0.093(6) 0.052(4) 0.028(4) 0.026(3) 0.023(4)
O2A 0.078(3) 0.073(3) 0.050(3) 0.026(2) 0.040(2) 0.052(3)
C2A 0.067(4) 0.063(4) 0.061(4) 0.020(3) 0.035(4) 0.028(4)
O3A 0.245(10) 0.190(8) 0.088(4) 0.068(5) 0.100(6) 0.181(8)
C3A 0.061(4) 0.062(4) 0.075(5) 0.022(4) 0.038(4) 0.017(4)
O4A 0.105(5) 0.078(4) 0.109(5) 0.048(4) 0.062(4) 0.028(3)
C4A 0.063(4) 0.072(4) 0.063(4) 0.027(4) 0.043(4) 0.031(4)
C5A 0.058(4) 0.071(4) 0.095(6) 0.038(4) 0.051(4) 0.032(4)
C6A 0.087(6) 0.108(6) 0.093(6) 0.050(5) 0.072(5) 0.063(5)
C7A 0.087(5) 0.091(5) 0.062(4) 0.029(4) 0.046(4) 0.071(5)
C8A 0.078(5) 0.067(4) 0.055(4) 0.033(3) 0.039(4) 0.053(4)
C9A 0.060(4) 0.073(4) 0.059(4) 0.033(3) 0.037(3) 0.050(4)
C10A 0.056(4) 0.091(5) 0.061(4) 0.039(4) 0.036(3) 0.047(4)
C11A 0.080(5) 0.055(4) 0.051(4) 0.024(3) 0.042(4) 0.035(4)
C12A 0.081(5) 0.048(4) 0.064(4) 0.022(3) 0.050(4) 0.036(4)
C13A 0.065(4) 0.053(4) 0.044(3) 0.016(3) 0.021(3) 0.036(3)
C14A 0.077(5) 0.067(4) 0.050(4) 0.028(3) 0.034(3) 0.053(4)
C15A 0.110(6) 0.068(5) 0.065(4) 0.025(4) 0.050(4) 0.059(5)
C16A 0.101(6) 0.048(4) 0.075(5) 0.018(4) 0.038(4) 0.046(4)
C17A 0.079(5) 0.052(4) 0.059(4) 0.027(3) 0.030(4) 0.046(4)
C18A 0.086(5) 0.071(5) 0.069(5) 0.038(4) 0.032(4) 0.057(4)
C19A 0.064(5) 0.173(9) 0.079(5) 0.059(6) 0.041(4) 0.071(6)
C20A 0.085(5) 0.057(4) 0.061(4) 0.032(4) 0.021(4) 0.033(4)
C21A 0.078(5) 0.045(4) 0.084(5) 0.029(4) 0.031(4) 0.025(4)
C22A 0.078(5) 0.048(4) 0.069(5) 0.017(3) 0.025(4) 0.026(4)
C23A 0.059(4) 0.064(5) 0.079(5) 0.030(4) 0.034(4) 0.019(4)
C24A 0.095(6) 0.063(5) 0.073(5) 0.036(4) 0.037(5) 0.023(4)
C25A 0.127(7) 0.061(5) 0.071(5) 0.032(4) 0.056(5) 0.059(5)
C26A 0.130(8) 0.078(5) 0.063(5) 0.028(4) 0.022(5) 0.059(6)
C27A 0.092(7) 0.112(8) 0.131(8) 0.059(7) 0.059(7) 0.050(6)
C28A 0.074(6) 0.126(8) 0.131(8) 0.057(7) 0.068(6) 0.062(6)
O1B 0.066(3) 0.052(3) 0.067(3) 0.020(2) 0.035(2) 0.026(2)
C1B 0.073(5) 0.091(5) 0.049(4) 0.016(4) 0.028(4) 0.039(4)
O2B 0.048(2) 0.061(3) 0.047(3) 0.005(2) 0.012(2) 0.035(2)
C2B 0.072(5) 0.060(4) 0.055(4) 0.021(3) 0.028(4) 0.028(4)
O3B 0.111(5) 0.159(6) 0.057(3) 0.001(4) -0.003(3) 0.108(5)
C3B 0.053(4) 0.075(5) 0.055(4) 0.022(4) 0.029(3) 0.026(4)
O4B 0.088(4) 0.059(3) 0.098(4) 0.008(3) 0.044(4) 0.012(3)
C4B 0.044(3) 0.060(4) 0.061(4) 0.014(3) 0.021(3) 0.019(3)
C5B 0.046(4) 0.079(5) 0.064(4) 0.015(4) 0.028(3) 0.031(4)
C6B 0.064(4) 0.088(5) 0.065(5) 0.007(4) 0.022(4) 0.051(4)
C7B 0.051(4) 0.078(5) 0.051(4) 0.011(3) 0.017(3) 0.048(4)
C8B 0.073(5) 0.062(4) 0.056(4) 0.012(3) 0.023(4) 0.055(4)
C9B 0.047(3) 0.061(4) 0.046(3) 0.013(3) 0.021(3) 0.037(3)
C10B 0.061(4) 0.065(4) 0.053(4) 0.010(3) 0.028(3) 0.038(4)
C11B 0.066(4) 0.062(4) 0.053(4) 0.018(3) 0.020(3) 0.037(4)
C12B 0.051(4) 0.049(4) 0.057(4) 0.012(3) 0.021(3) 0.026(3)
C13B 0.081(5) 0.059(4) 0.042(4) -0.001(3) 0.013(4) 0.048(4)
C14B 0.057(4) 0.054(4) 0.063(4) 0.017(3) 0.030(3) 0.041(3)
C15B 0.082(5) 0.054(4) 0.049(4) 0.015(3) 0.017(4) 0.035(4)
C16B 0.100(6) 0.051(4) 0.070(5) 0.022(4) 0.035(4) 0.045(4)
C17B 0.086(5) 0.039(3) 0.060(4) 0.013(3) 0.035(4) 0.037(3)
C18B 0.101(6) 0.063(4) 0.053(4) 0.004(3) 0.028(4) 0.056(4)
C19B 0.073(5) 0.115(7) 0.061(5) -0.005(5) 0.033(4) 0.046(5)
C20B 0.076(5) 0.052(4) 0.064(5) -0.004(4) 0.014(4) 0.027(4)
C21B 0.107(7) 0.050(4) 0.079(5) 0.022(4) 0.043(5) 0.028(4)
C22B 0.096(6) 0.062(4) 0.077(5) 0.034(4) 0.050(5) 0.037(4)
C23B 0.085(6) 0.047(4) 0.069(5) 0.011(4) 0.041(5) 0.013(4)
C24B 0.077(5) 0.058(4) 0.083(6) 0.008(4) 0.036(5) 0.019(4)
C25B 0.076(5) 0.063(4) 0.068(5) 0.009(4) 0.023(4) 0.042(4)
C26B 0.098(6) 0.089(6) 0.056(4) 0.005(4) 0.029(4) 0.056(5)
C27B 0.082(6) 0.078(5) 0.110(7) 0.017(5) 0.051(6) 0.028(5)
C28B 0.085(7) 0.107(7) 0.125(8) 0.004(6) 0.050(6) 0.052(6)
O1C 0.051(3) 0.050(2) 0.068(3) 0.015(2) 0.037(2) 0.024(2)
C1C 0.052(4) 0.053(4) 0.038(3) 0.005(3) 0.014(3) 0.019(3)
O2C 0.061(2) 0.050(2) 0.042(2) 0.0212(18) 0.027(2) 0.037(2)
C2C 0.046(3) 0.049(3) 0.058(4) 0.010(3) 0.022(3) 0.023(3)
O3C 0.150(6) 0.163(6) 0.055(3) 0.037(4) 0.041(4) 0.122(6)
C3C 0.054(4) 0.048(3) 0.061(4) 0.023(3) 0.030(3) 0.029(3)
O4C 0.081(4) 0.086(4) 0.090(4) 0.043(3) 0.053(3) 0.030(3)
C4C 0.061(4) 0.044(3) 0.053(4) 0.023(3) 0.036(3) 0.028(3)
C5C 0.063(4) 0.038(3) 0.061(4) 0.019(3) 0.038(3) 0.031(3)
C6C 0.078(5) 0.053(4) 0.056(4) 0.025(3) 0.033(4) 0.048(4)
C7C 0.062(4) 0.041(3) 0.050(3) 0.019(3) 0.027(3) 0.039(3)
C8C 0.044(3) 0.050(3) 0.043(3) 0.008(3) 0.021(3) 0.031(3)
C9C 0.049(3) 0.044(3) 0.043(3) 0.017(3) 0.025(3) 0.028(3)
C10C 0.055(4) 0.042(3) 0.051(4) 0.015(3) 0.027(3) 0.029(3)
C11C 0.054(4) 0.056(4) 0.046(3) 0.017(3) 0.027(3) 0.029(3)
C12C 0.051(4) 0.063(4) 0.052(4) 0.029(3) 0.030(3) 0.033(3)
C13C 0.047(3) 0.053(4) 0.048(3) 0.016(3) 0.027(3) 0.034(3)
C14C 0.051(3) 0.048(3) 0.048(3) 0.015(3) 0.026(3) 0.034(3)
C15C 0.050(4) 0.057(4) 0.057(4) 0.012(3) 0.024(3) 0.028(3)
C16C 0.041(3) 0.063(4) 0.061(4) 0.012(3) 0.024(3) 0.029(3)
C17C 0.048(3) 0.044(3) 0.072(4) 0.018(3) 0.038(3) 0.023(3)
C18C 0.058(4) 0.072(4) 0.066(4) 0.010(3) 0.037(4) 0.036(4)
C19C 0.090(5) 0.048(4) 0.078(5) 0.017(3) 0.046(4) 0.040(4)
C20C 0.067(4) 0.063(4) 0.077(5) 0.027(4) 0.051(4) 0.034(4)
C21C 0.059(4) 0.062(4) 0.089(5) 0.021(4) 0.046(4) 0.024(4)
C22C 0.045(3) 0.057(4) 0.061(4) 0.012(3) 0.023(3) 0.019(3)
C23C 0.069(5) 0.044(4) 0.054(4) 0.004(3) 0.028(4) 0.014(3)
C24C 0.069(5) 0.079(5) 0.055(4) 0.029(4) 0.030(4) 0.023(4)
C25C 0.068(4) 0.071(4) 0.057(4) 0.026(4) 0.033(4) 0.049(4)
C26C 0.083(5) 0.094(6) 0.059(4) 0.010(4) 0.034(4) 0.051(5)
C27C 0.112(7) 0.066(5) 0.113(7) 0.029(5) 0.078(6) 0.046(5)
C28C 0.141(9) 0.079(6) 0.106(7) 0.035(5) 0.072(7) 0.074(6)
O1D 0.056(3) 0.056(3) 0.063(3) 0.023(2) 0.033(2) 0.025(2)
C1D 0.079(5) 0.058(4) 0.050(4) 0.024(3) 0.025(4) 0.035(4)
O2D 0.059(3) 0.046(2) 0.048(3) 0.0050(19) 0.019(2) 0.030(2)
C2D 0.063(4) 0.055(4) 0.059(4) 0.017(3) 0.027(4) 0.029(3)
O3D 0.123(5) 0.162(6) 0.058(3) -0.035(4) -0.005(3) 0.109(5)
C3D 0.068(4) 0.057(4) 0.052(4) 0.020(3) 0.026(3) 0.025(4)
O4D 0.052(3) 0.078(4) 0.087(4) -0.002(3) 0.032(3) 0.019(3)
C4D 0.061(4) 0.042(3) 0.047(3) 0.010(3) 0.019(3) 0.022(3)
C5D 0.072(5) 0.047(4) 0.076(5) 0.022(3) 0.032(4) 0.034(4)
C6D 0.065(4) 0.040(3) 0.075(5) 0.010(3) 0.022(4) 0.033(3)
C7D 0.072(4) 0.054(4) 0.061(4) 0.011(3) 0.024(4) 0.055(4)
C8D 0.053(4) 0.047(3) 0.059(4) 0.011(3) 0.022(3) 0.041(3)
C9D 0.056(4) 0.041(3) 0.054(4) 0.015(3) 0.024(3) 0.031(3)
C10D 0.066(4) 0.051(4) 0.061(4) 0.025(3) 0.027(4) 0.037(3)
C11D 0.056(4) 0.065(4) 0.045(4) 0.009(3) 0.016(3) 0.033(3)
C12D 0.051(4) 0.061(4) 0.044(3) 0.000(3) 0.022(3) 0.027(3)
C13D 0.045(3) 0.060(4) 0.055(4) 0.009(3) 0.017(3) 0.037(3)
C14D 0.052(4) 0.062(4) 0.055(4) 0.011(3) 0.025(3) 0.042(3)
C15D 0.061(4) 0.067(4) 0.059(4) 0.006(3) 0.032(3) 0.038(4)
C16D 0.062(4) 0.082(5) 0.050(4) 0.008(3) 0.031(3) 0.043(4)
C17D 0.041(3) 0.074(4) 0.049(4) 0.011(3) 0.020(3) 0.035(3)
C18D 0.055(4) 0.091(5) 0.055(4) 0.014(4) 0.020(3) 0.049(4)
C19D 0.094(6) 0.069(5) 0.086(5) 0.039(4) 0.031(5) 0.054(5)
C20D 0.050(4) 0.070(5) 0.086(5) 0.014(4) 0.035(4) 0.034(4)
C21D 0.055(4) 0.106(6) 0.064(4) 0.024(4) 0.035(4) 0.042(4)
C22D 0.055(4) 0.078(5) 0.082(5) 0.028(4) 0.044(4) 0.038(4)
C23D 0.057(5) 0.076(5) 0.061(4) 0.025(4) 0.032(4) 0.034(4)
C24D 0.070(5) 0.076(5) 0.063(4) 0.017(4) 0.036(4) 0.028(4)
C25D 0.052(4) 0.081(5) 0.052(4) -0.001(4) 0.015(3) 0.033(4)
C26D 0.070(5) 0.133(7) 0.056(4) 0.026(5) 0.025(4) 0.063(5)
C27D 0.102(7) 0.097(7) 0.132(9) 0.040(7) 0.054(7) 0.055(6)
C28D 0.083(6) 0.049(5) 0.139(8) 0.028(5) 0.031(6) 0.038(5)

loop_
_atom_type_symbol
_atom_type_description
_atom_type_scat_dispersion_real
_atom_type_scat_dispersion_imag
_atom_type_scat_source
C C 0.0033 0.0000 'International Tables Vol C Tables 4.2.6.8 and 6.1.1.4'
H H 0.0000 0.0000 'International Tables Vol C Tables 4.2.6.8 and 6.1.1.4'
O O 0.0106 0.0000 'International Tables Vol C Tables 4.2.6.8 and 6.1.1.4'
Cl Cl 0.1484 0.0000 'International Tables Vol C Tables 4.2.6.8 and 6.1.1.4'

loop_
_geom_angle_atom_site_label_1
_geom_angle_atom_site_label_2
_geom_angle_atom_site_label_3
_geom_angle
C23B O1A C3A 116.8(6)
C2A C1A C10A 113.5(6)
C2A C1A H1A1 108.9
C10A C1A H1A1 108.9
C2A C1A H1A2 108.9
C10A C1A H1A2 108.9
H1A1 C1A H1A2 107.7
C25A O2A C7A 118.5(5)
C3A C2A C1A 108.7(6)
C3A C2A H2A1 109.9
C1A C2A H2A1 109.9
C3A C2A H2A2 109.9
C1A C2A H2A2 109.9
H2A1 C2A H2A2 108.3
O1A C3A C2A 110.0(6)
O1A C3A C4A 105.2(6)
C2A C3A C4A 110.8(6)
O1A C3A H3A 110.2
C2A C3A H3A 110.2
C4A C3A H3A 110.2
C5A C4A C3A 112.0(6)
C5A C4A H4A1 109.2
C3A C4A H4A1 109.2
C5A C4A H4A2 109.2
C3A C4A H4A2 109.2
H4A1 C4A H4A2 107.9
C4A C5A C6A 112.0(7)
C4A C5A C10A 111.5(5)
C6A C5A C10A 110.0(6)
C4A C5A H5A 107.7
C6A C5A H5A 107.7
C10A C5A H5A 107.7
C7A C6A C5A 116.4(5)
C7A C6A H6A1 108.2
C5A C6A H6A1 108.2
C7A C6A H6A2 108.2
C5A C6A H6A2 108.2
H6A1 C6A H6A2 107.4
O2A C7A C8A 106.1(5)
O2A C7A C6A 110.4(6)
C8A C7A C6A 112.4(6)
O2A C7A H7A 109.3
C8A C7A H7A 109.3
C6A C7A H7A 109.3
C7A C8A C9A 113.5(5)
C7A C8A C14A 111.7(6)
C9A C8A C14A 109.3(5)
C7A C8A H8A 107.4
C9A C8A H8A 107.4
C14A C8A H8A 107.4
C8A C9A C11A 112.7(5)
C8A C9A C10A 111.3(5)
C11A C9A C10A 112.2(5)
C8A C9A H9A 106.7
C11A C9A H9A 106.7
C10A C9A H9A 106.7
C1A C10A C5A 107.5(6)
C1A C10A C9A 113.7(5)
C5A C10A C9A 109.8(6)
C1A C10A C19A 104.4(6)
C5A C10A C19A 109.1(5)
C9A C10A C19A 112.1(6)
C9A C11A C12A 112.4(6)
C9A C11A H11A 109.1
C12A C11A H11A 109.1
C9A C11A H11B 109.1
C12A C11A H11B 109.1
H11A C11A H11B 107.8
C13A C12A C11A 113.6(5)
C13A C12A H12A 108.9
C11A C12A H12A 108.9
C13A C12A H12B 108.9
C11A C12A H12B 108.9
H12A C12A H12B 107.7
C12A C13A C14A 106.8(5)
C12A C13A C17A 116.5(5)
C14A C13A C17A 100.7(5)
C12A C13A C18A 109.1(5)
C14A C13A C18A 111.7(5)
C17A C13A C18A 111.8(5)
C15A C14A C13A 104.4(6)
C15A C14A C8A 119.3(6)
C13A C14A C8A 114.9(5)
C15A C14A H14A 105.7
C13A C14A H14A 105.7
C8A C14A H14A 105.7
C14A C15A C16A 104.3(6)
C14A C15A H15A 110.9
C16A C15A H15A 110.9
C14A C15A H15B 110.9
C16A C15A H15B 110.9
H15A C15A H15B 108.9
C15A C16A C17A 106.5(6)
C15A C16A H16A 110.4
C17A C16A H16A 110.4
C15A C16A H16B 110.4
C17A C16A H16B 110.4
H16A C16A H16B 108.6
C20A C17A C13A 120.3(6)
C20A C17A C16A 113.1(6)
C13A C17A C16A 102.0(6)
C20A C17A H17A 106.9
C13A C17A H17A 106.9
C16A C17A H17A 106.9
C13A C18A H18A 109.5
C13A C18A H18B 109.5
H18A C18A H18B 109.5
C13A C18A H18C 109.5
H18A C18A H18C 109.5
H18B C18A H18C 109.5
C10A C19A H19A 109.5
C10A C19A H19B 109.5
H19A C19A H19B 109.5
C10A C19A H19C 109.5
H19A C19A H19C 109.5
H19B C19A H19C 109.5
C24A C20A C17A 112.8(6)
C24A C20A C21A 113.3(7)
C17A C20A C21A 111.3(6)
C24A C20A H20A 106.3
C17A C20A H20A 106.3
C21A C20A H20A 106.3
C22A C21A C20A 114.0(6)
C22A C21A H21A 108.8
C20A C21A H21A 108.8
C22A C21A H21B 108.8
C20A C21A H21B 108.8
H21A C21A H21B 107.6
C23A C22A C21A 116.3(7)
C23A C22A H22A 108.2
C21A C22A H22A 108.2
C23A C22A H22B 108.2
C21A C22A H22B 108.2
H22A C22A H22B 107.4
O4A C23A O1B 122.5(7)
O4A C23A C22A 123.9(7)
O1B C23A C22A 113.7(7)
C20A C24A H24A 109.5
C20A C24A H24B 109.5
H24A C24A H24B 109.5
C20A C24A H24C 109.5
H24A C24A H24C 109.5
H24B C24A H24C 109.5
O3A C25A O2A 123.7(8)
O3A C25A C26A 122.2(8)
O2A C25A C26A 114.0(7)
C25A C26A C27A 118.3(8)
C25A C26A H26A 107.7
C27A C26A H26A 107.7
C25A C26A H26B 107.7
C27A C26A H26B 107.7
H26A C26A H26B 107.1
C28A C27A C26A 118.6(9)
C28A C27A H27A 107.7
C26A C27A H27A 107.7
C28A C27A H27B 107.7
C26A C27A H27B 107.7
H27A C27A H27B 107.1
C28B C28A C27A 128.4(11)
C28B C28A H28A 115.8
C27A C28A H28A 115.8
C23A O1B C3B 119.2(6)
C2B C1B C10B 114.8(5)
C2B C1B H1B1 108.6
C10B C1B H1B1 108.6
C2B C1B H1B2 108.6
C10B C1B H1B2 108.6
H1B1 C1B H1B2 107.5
C25B O2B C7B 118.0(5)
C1B C2B C3B 109.4(6)
C1B C2B H2B1 109.8
C3B C2B H2B1 109.8
C1B C2B H2B2 109.8
C3B C2B H2B2 109.8
H2B1 C2B H2B2 108.3
O1B C3B C2B 111.4(5)
O1B C3B C4B 105.5(5)
C2B C3B C4B 110.3(6)
O1B C3B H3B 109.8
C2B C3B H3B 109.8
C4B C3B H3B 109.8
C5B C4B C3B 111.6(6)
C5B C4B H4B1 109.3
C3B C4B H4B1 109.3
C5B C4B H4B2 109.3
C3B C4B H4B2 109.3
H4B1 C4B H4B2 108.0
C4B C5B C6B 110.5(6)
C4B C5B C10B 112.3(5)
C6B C5B C10B 110.5(6)
C4B C5B H5B 107.8
C6B C5B H5B 107.8
C10B C5B H5B 107.8
C7B C6B C5B 115.9(6)
C7B C6B H6B1 108.3
C5B C6B H6B1 108.3
C7B C6B H6B2 108.3
C5B C6B H6B2 108.3
H6B1 C6B H6B2 107.4
O2B C7B C6B 109.8(6)
O2B C7B C8B 105.5(5)
C6B C7B C8B 114.6(6)
O2B C7B H7B 108.9
C6B C7B H7B 108.9
C8B C7B H7B 108.9
C14B C8B C7B 113.5(6)
C14B C8B C9B 110.7(5)
C7B C8B C9B 111.8(6)
C14B C8B H8B 106.8
C7B C8B H8B 106.8
C9B C8B H8B 106.8
C11B C9B C10B 114.2(5)
C11B C9B C8B 109.7(5)
C10B C9B C8B 112.5(5)
C11B C9B H9B 106.6
C10B C9B H9B 106.6
C8B C9B H9B 106.6
C1B C10B C19B 106.7(6)
C1B C10B C9B 112.5(5)
C19B C10B C9B 111.6(6)
C1B C10B C5B 106.8(6)
C19B C10B C5B 108.4(5)
C9B C10B C5B 110.5(5)
C12B C11B C9B 113.3(6)
C12B C11B H11C 108.9
C9B C11B H11C 108.9
C12B C11B H11D 108.9
C9B C11B H11D 108.9
H11C C11B H11D 107.7
C13B C12B C11B 114.1(6)
C13B C12B H12C 108.7
C11B C12B H12C 108.7
C13B C12B H12D 108.7
C11B C12B H12D 108.7
H12C C12B H12D 107.6
C12B C13B C17B 118.4(6)
C12B C13B C14B 106.6(5)
C17B C13B C14B 99.3(5)
C12B C13B C18B 109.1(5)
C17B C13B C18B 111.5(6)
C14B C13B C18B 111.5(6)
C8B C14B C15B 119.6(6)
C8B C14B C13B 115.1(6)
C15B C14B C13B 104.0(5)
C8B C14B H14B 105.7
C15B C14B H14B 105.7
C13B C14B H14B 105.7
C14B C15B C16B 104.4(6)
C14B C15B H15C 110.9
C16B C15B H15C 110.9
C14B C15B H15D 110.9
C16B C15B H15D 110.9
H15C C15B H15D 108.9
C15B C16B C17B 105.8(6)
C15B C16B H16C 110.6
C17B C16B H16C 110.6
C15B C16B H16D 110.6
C17B C16B H16D 110.6
H16C C16B H16D 108.7
C13B C17B C16B 104.9(6)
C13B C17B C20B 120.0(6)
C16B C17B C20B 111.1(6)
C13B C17B H17B 106.7
C16B C17B H17B 106.7
C20B C17B H17B 106.7
C13B C18B H18D 109.5
C13B C18B H18E 109.5
H18D C18B H18E 109.5
C13B C18B H18F 109.5
H18D C18B H18F 109.5
H18E C18B H18F 109.5
C10B C19B H19D 109.5
C10B C19B H19E 109.5
H19D C19B H19E 109.5
C10B C19B H19F 109.5
H19D C19B H19F 109.5
H19E C19B H19F 109.5
C21B C20B C24B 113.1(7)
C21B C20B C17B 112.5(6)
C24B C20B C17B 111.8(6)
C21B C20B H20B 106.3
C24B C20B H20B 106.3
C17B C20B H20B 106.3
C20B C21B C22B 115.2(6)
C20B C21B H21C 108.5
C22B C21B H21C 108.5
C20B C21B H21D 108.5
C22B C21B H21D 108.5
H21C C21B H21D 107.5
C23B C22B C21B 114.7(7)
C23B C22B H22C 108.6
C21B C22B H22C 108.6
C23B C22B H22D 108.6
C21B C22B H22D 108.6
H22C C22B H22D 107.6
O4B C23B O1A 124.1(8)
O4B C23B C22B 124.6(7)
O1A C23B C22B 111.2(7)
C20B C24B H24D 109.5
C20B C24B H24E 109.5
H24D C24B H24E 109.5
C20B C24B H24F 109.5
H24D C24B H24F 109.5
H24E C24B H24F 109.5
O3B C25B O2B 124.4(7)
O3B C25B C26B 123.0(7)
O2B C25B C26B 112.6(6)
C25B C26B C27B 120.6(7)
C25B C26B H26C 107.2
C27B C26B H26C 107.2
C25B C26B H26D 107.2
C27B C26B H26D 107.2
H26C C26B H26D 106.8
C28B C27B C26B 116.4(8)
C28B C27B H27C 108.2
C26B C27B H27C 108.2
C28B C27B H27D 108.2
C26B C27B H27D 108.2
H27C C27B H27D 107.3
C28A C28B C27B 125.5(11)
C28A C28B H28B 117.3
C27B C28B H28B 117.3
C23D O1C C3C 118.2(5)
C2C C1C C10C 112.9(5)
C2C C1C H1C1 109.0
C10C C1C H1C1 109.0
C2C C1C H1C2 109.0
C10C C1C H1C2 109.0
H1C1 C1C H1C2 107.8
C25C O2C C7C 117.5(4)
C3C C2C C1C 109.9(5)
C3C C2C H2C1 109.7
C1C C2C H2C1 109.7
C3C C2C H2C2 109.7
C1C C2C H2C2 109.7
H2C1 C2C H2C2 108.2
O1C C3C C2C 111.4(5)
O1C C3C C4C 106.3(5)
C2C C3C C4C 111.1(5)
O1C C3C H3C 109.3
C2C C3C H3C 109.3
C4C C3C H3C 109.3
C3C C4C C5C 112.5(5)
C3C C4C H4C1 109.1
C5C C4C H4C1 109.1
C3C C4C H4C2 109.1
C5C C4C H4C2 109.1
H4C1 C4C H4C2 107.8
C6C C5C C4C 111.5(5)
C6C C5C C10C 111.9(5)
C4C C5C C10C 111.7(5)
C6C C5C H5C 107.1
C4C C5C H5C 107.1
C10C C5C H5C 107.1
C7C C6C C5C 115.9(5)
C7C C6C H6C1 108.3
C5C C6C H6C1 108.3
C7C C6C H6C2 108.3
C5C C6C H6C2 108.3
H6C1 C6C H6C2 107.4
O2C C7C C6C 109.6(5)
O2C C7C C8C 106.1(4)
C6C C7C C8C 112.7(5)
O2C C7C H7C 109.4
C6C C7C H7C 109.4
C8C C7C H7C 109.4
C14C C8C C7C 112.9(5)
C14C C8C C9C 110.1(5)
C7C C8C C9C 112.4(5)
C14C C8C H8C 107.0
C7C C8C H8C 107.0
C9C C8C H8C 107.0
C10C C9C C11C 114.4(5)
C10C C9C C8C 113.1(5)
C11C C9C C8C 109.7(5)
C10C C9C H9C 106.3
C11C C9C H9C 106.3
C8C C9C H9C 106.3
C9C C10C C5C 110.0(5)
C9C C10C C1C 112.6(5)
C5C C10C C1C 109.0(5)
C9C C10C C19C 111.5(5)
C5C C10C C19C 108.9(5)
C1C C10C C19C 104.6(5)
C9C C11C C12C 115.4(5)
C9C C11C H11E 108.4
C12C C11C H11E 108.4
C9C C11C H11F 108.4
C12C C11C H11F 108.4
H11E C11C H11F 107.5
C13C C12C C11C 111.5(5)
C13C C12C H12E 109.3
C11C C12C H12E 109.3
C13C C12C H12F 109.3
C11C C12C H12F 109.3
H12E C12C H12F 108.0
C14C C13C C12C 108.3(5)
C14C C13C C18C 112.2(5)
C12C C13C C18C 110.8(5)
C14C C13C C17C 99.0(5)
C12C C13C C17C 115.9(5)
C18C C13C C17C 110.1(5)
C8C C14C C13C 114.4(5)
C8C C14C C15C 119.1(5)
C13C C14C C15C 104.5(5)
C8C C14C H14C 106.0
C13C C14C H14C 106.0
C15C C14C H14C 106.0
C16C C15C C14C 104.5(5)
C16C C15C H15E 110.8
C14C C15C H15E 110.8
C16C C15C H15F 110.8
C14C C15C H15F 110.8
H15E C15C H15F 108.9
C15C C16C C17C 106.0(5)
C15C C16C H16E 110.5
C17C C16C H16E 110.5
C15C C16C H16F 110.5
C17C C16C H16F 110.5
H16E C16C H16F 108.7
C13C C17C C16C 103.6(5)
C13C C17C C20C 119.1(5)
C16C C17C C20C 112.5(5)
C13C C17C H17C 107.0
C16C C17C H17C 107.0
C20C C17C H17C 107.0
C13C C18C H18G 109.5
C13C C18C H18H 109.5
H18G C18C H18H 109.5
C13C C18C H18I 109.5
H18G C18C H18I 109.5
H18H C18C H18I 109.5
C10C C19C H19G 109.5
C10C C19C H19H 109.5
H19G C19C H19H 109.5
C10C C19C H19I 109.5
H19G C19C H19I 109.5
H19H C19C H19I 109.5
C24C C20C C21C 114.2(6)
C24C C20C C17C 113.2(5)
C21C C20C C17C 110.7(6)
C24C C20C H20C 106.0
C21C C20C H20C 106.0
C17C C20C H20C 106.0
C22C C21C C20C 114.3(5)
C22C C21C H21E 108.7
C20C C21C H21E 108.7
C22C C21C H21F 108.7
C20C C21C H21F 108.7
H21E C21C H21F 107.6
C23C C22C C21C 116.6(6)
C23C C22C H22E 108.1
C21C C22C H22E 108.1
C23C C22C H22F 108.1
C21C C22C H22F 108.1
H22E C22C H22F 107.3
O4C C23C O1D 124.0(7)
O4C C23C C22C 123.5(7)
O1D C23C C22C 112.5(6)
C20C C24C H24G 109.5
C20C C24C H24H 109.5
H24G C24C H24H 109.5
C20C C24C H24I 109.5
H24G C24C H24I 109.5
H24H C24C H24I 109.5
O3C C25C O2C 123.8(6)
O3C C25C C26C 122.3(7)
O2C C25C C26C 113.8(6)
C25C C26C C27C 117.0(7)
C25C C26C H26E 108.0
C27C C26C H26E 108.0
C25C C26C H26F 108.0
C27C C26C H26F 108.0
H26E C26C H26F 107.3
C28C C27C C26C 120.3(8)
C28C C27C H27E 107.2
C26C C27C H27E 107.2
C28C C27C H27F 107.2
C26C C27C H27F 107.2
H27E C27C H27F 106.9
C28D C28C C27C 127.4(10)
C28D C28C H28C 116.3
C27C C28C H28C 116.3
C23C O1D C3D 118.3(5)
C2D C1D C10D 114.7(5)
C2D C1D H1D1 108.6
C10D C1D H1D1 108.6
C2D C1D H1D2 108.6
C10D C1D H1D2 108.6
H1D1 C1D H1D2 107.6
C25D O2D C7D 119.5(5)
C3D C2D C1D 108.7(5)
C3D C2D H2D1 110.0
C1D C2D H2D1 110.0
C3D C2D H2D2 110.0
C1D C2D H2D2 110.0
H2D1 C2D H2D2 108.3
O1D C3D C2D 110.2(5)
O1D C3D C4D 106.7(5)
C2D C3D C4D 111.6(6)
O1D C3D H3D 109.4
C2D C3D H3D 109.4
C4D C3D H3D 109.4
C5D C4D C3D 112.3(5)
C5D C4D H4D1 109.1
C3D C4D H4D1 109.1
C5D C4D H4D2 109.1
C3D C4D H4D2 109.1
H4D1 C4D H4D2 107.9
C4D C5D C10D 111.4(5)
C4D C5D C6D 110.7(6)
C10D C5D C6D 111.9(6)
C4D C5D H5D 107.5
C10D C5D H5D 107.5
C6D C5D H5D 107.5
C7D C6D C5D 114.7(5)
C7D C6D H6D1 108.6
C5D C6D H6D1 108.6
C7D C6D H6D2 108.6
C5D C6D H6D2 108.6
H6D1 C6D H6D2 107.6
O2D C7D C6D 110.7(5)
O2D C7D C8D 107.7(4)
C6D C7D C8D 113.2(6)
O2D C7D H7D 108.4
C6D C7D H7D 108.4
C8D C7D H7D 108.4
C14D C8D C7D 112.0(5)
C14D C8D C9D 109.7(4)
C7D C8D C9D 111.4(5)
C14D C8D H8D 107.8
C7D C8D H8D 107.8
C9D C8D H8D 107.8
C8D C9D C11D 109.4(5)
C8D C9D C10D 111.9(5)
C11D C9D C10D 114.4(5)
C8D C9D H9D 106.9
C11D C9D H9D 106.9
C10D C9D H9D 106.9
C5D C10D C1D 108.7(6)
C5D C10D C19D 109.6(6)
C1D C10D C19D 103.9(6)
C5D C10D C9D 109.7(5)
C1D C10D C9D 112.7(5)
C19D C10D C9D 112.1(6)
C12D C11D C9D 115.4(5)
C12D C11D H11G 108.4
C9D C11D H11G 108.4
C12D C11D H11H 108.4
C9D C11D H11H 108.4
H11G C11D H11H 107.5
C11D C12D C13D 112.8(5)
C11D C12D H12G 109.0
C13D C12D H12G 109.0
C11D C12D H12H 109.0
C13D C12D H12H 109.0
H12G C12D H12H 107.8
C17D C13D C14D 101.2(5)
C17D C13D C12D 117.0(5)
C14D C13D C12D 105.6(5)
C17D C13D C18D 111.5(5)
C14D C13D C18D 111.1(5)
C12D C13D C18D 109.9(5)
C8D C14D C15D 118.9(5)
C8D C14D C13D 115.4(5)
C15D C14D C13D 103.7(5)
C8D C14D H14D 106.0
C15D C14D H14D 106.0
C13D C14D H14D 106.0
C14D C15D C16D 103.8(5)
C14D C15D H15G 111.0
C16D C15D H15G 111.0
C14D C15D H15H 111.0
C16D C15D H15H 111.0
H15G C15D H15H 109.0
C15D C16D C17D 107.0(5)
C15D C16D H16G 110.3
C17D C16D H16G 110.3
C15D C16D H16H 110.3
C17D C16D H16H 110.3
H16G C16D H16H 108.6
C13D C17D C20D 120.5(6)
C13D C17D C16D 103.5(5)
C20D C17D C16D 112.7(5)
C13D C17D H17D 106.4
C20D C17D H17D 106.4
C16D C17D H17D 106.4
C13D C18D H18J 109.5
C13D C18D H18K 109.5
H18J C18D H18K 109.5
C13D C18D H18L 109.5
H18J C18D H18L 109.5
H18K C18D H18L 109.5
C10D C19D H19J 109.5
C10D C19D H19K 109.5
H19J C19D H19K 109.5
C10D C19D H19L 109.5
H19J C19D H19L 109.5
H19K C19D H19L 109.5
C24D C20D C21D 112.2(6)
C24D C20D C17D 113.8(6)
C21D C20D C17D 112.0(6)
C24D C20D H20D 106.1
C21D C20D H20D 106.1
C17D C20D H20D 106.1
C22D C21D C20D 114.6(6)
C22D C21D H21G 108.6
C20D C21D H21G 108.6
C22D C21D H21H 108.6
C20D C21D H21H 108.6
H21G C21D H21H 107.6
C23D C22D C21D 116.3(6)
C23D C22D H22G 108.2
C21D C22D H22G 108.2
C23D C22D H22H 108.2
C21D C22D H22H 108.2
H22G C22D H22H 107.4
O4D C23D O1C 124.5(6)
O4D C23D C22D 123.8(6)
O1C C23D C22D 111.7(6)
C20D C24D H24J 109.5
C20D C24D H24K 109.5
H24J C24D H24K 109.5
C20D C24D H24L 109.5
H24J C24D H24L 109.5
H24K C24D H24L 109.5
O3D C25D O2D 121.9(7)
O3D C25D C26D 124.8(7)
O2D C25D C26D 113.3(6)
C25D C26D C27D 119.8(7)
C25D C26D H26G 107.4
C27D C26D H26G 107.4
C25D C26D H26H 107.4
C27D C26D H26H 107.4
H26G C26D H26H 106.9
C28D C27D C26D 116.1(9)
C28D C27D H27G 108.3
C26D C27D H27G 108.3
C28D C27D H27H 108.3
C26D C27D H27H 108.3
H27G C27D H27H 107.4
C28C C28D C27D 127.6(11)
C28C C28D H28D 116.2
C27D C28D H28D 116.2

loop_
_geom_bond_atom_site_label_1
_geom_bond_atom_site_label_2
_geom_bond_distance
O1A C23B 1.336(9)
O1A C3A 1.465(9)
C1A C2A 1.527(10)
C1A C10A 1.567(11)
C1A H1A1 0.9900
C1A H1A2 0.9900
O2A C25A 1.296(9)
O2A C7A 1.490(8)
C2A C3A 1.510(10)
C2A H2A1 0.9900
C2A H2A2 0.9900
O3A C25A 1.237(10)
C3A C4A 1.531(10)
C3A H3A 1.0000
O4A C23A 1.261(10)
C4A C5A 1.521(10)
C4A H4A1 0.9900
C4A H4A2 0.9900
C5A C6A 1.529(12)
C5A C10A 1.570(10)
C5A H5A 1.0000
C6A C7A 1.529(12)
C6A H6A1 0.9900
C6A H6A2 0.9900
C7A C8A 1.509(9)
C7A H7A 1.0000
C8A C9A 1.521(9)
C8A C14A 1.539(11)
C8A H8A 1.0000
C9A C11A 1.527(9)
C9A C10A 1.571(10)
C9A H9A 1.0000
C10A C19A 1.578(10)
C11A C12A 1.547(10)
C11A H11A 0.9900
C11A H11B 0.9900
C12A C13A 1.528(9)
C12A H12A 0.9900
C12A H12B 0.9900
C13A C14A 1.538(9)
C13A C17A 1.548(10)
C13A C18A 1.550(9)
C14A C15A 1.479(10)
C14A H14A 1.0000
C15A C16A 1.554(12)
C15A H15A 0.9900
C15A H15B 0.9900
C16A C17A 1.562(10)
C16A H16A 0.9900
C16A H16B 0.9900
C17A C20A 1.543(11)
C17A H17A 1.0000
C18A H18A 0.9800
C18A H18B 0.9800
C18A H18C 0.9800
C19A H19A 0.9800
C19A H19B 0.9800
C19A H19C 0.9800
C20A C24A 1.517(12)
C20A C21A 1.560(11)
C20A H20A 1.0000
C21A C22A 1.537(10)
C21A H21A 0.9900
C21A H21B 0.9900
C22A C23A 1.497(11)
C22A H22A 0.9900
C22A H22B 0.9900
C23A O1B 1.327(9)
C24A H24A 0.9800
C24A H24B 0.9800
C24A H24C 0.9800
C25A C26A 1.511(13)
C26A C27A 1.556(14)
C26A H26A 0.9900
C26A H26B 0.9900
C27A C28A 1.468(14)
C27A H27A 0.9900
C27A H27B 0.9900
C28A C28B 1.289(12)
C28A H28A 0.9500
O1B C3B 1.458(8)
C1B C2B 1.503(10)
C1B C10B 1.555(10)
C1B H1B1 0.9900
C1B H1B2 0.9900
O2B C25B 1.318(9)
O2B C7B 1.472(7)
C2B C3B 1.507(10)
C2B H2B1 0.9900
C2B H2B2 0.9900
O3B C25B 1.215(9)
C3B C4B 1.541(10)
C3B H3B 1.0000
O4B C23B 1.217(9)
C4B C5B 1.527(10)
C4B H4B1 0.9900
C4B H4B2 0.9900
C5B C6B 1.556(11)
C5B C10B 1.562(10)
C5B H5B 1.0000
C6B C7B 1.504(12)
C6B H6B1 0.9900
C6B H6B2 0.9900
C7B C8B 1.540(10)
C7B H7B 1.0000
C8B C14B 1.488(10)
C8B C9B 1.564(9)
C8B H8B 1.0000
C9B C11B 1.539(9)
C9B C10B 1.559(10)
C9B H9B 1.0000
C10B C19B 1.556(9)
C11B C12B 1.530(10)
C11B H11C 0.9900
C11B H11D 0.9900
C12B C13B 1.520(9)
C12B H12C 0.9900
C12B H12D 0.9900
C13B C17B 1.520(11)
C13B C14B 1.540(10)
C13B C18B 1.555(9)
C14B C15B 1.526(9)
C14B H14B 1.0000
C15B C16B 1.526(12)
C15B H15C 0.9900
C15B H15D 0.9900
C16B C17B 1.545(10)
C16B H16C 0.9900
C16B H16D 0.9900
C17B C20B 1.580(10)
C17B H17B 1.0000
C18B H18D 0.9800
C18B H18E 0.9800
C18B H18F 0.9800
C19B H19D 0.9800
C19B H19E 0.9800
C19B H19F 0.9800
C20B C21B 1.515(13)
C20B C24B 1.527(12)
C20B H20B 1.0000
C21B C22B 1.549(11)
C21B H21C 0.9900
C21B H21D 0.9900
C22B C23B 1.508(12)
C22B H22C 0.9900
C22B H22D 0.9900
C24B H24D 0.9800
C24B H24E 0.9800
C24B H24F 0.9800
C25B C26B 1.506(11)
C26B C27B 1.533(13)
C26B H26C 0.9900
C26B H26D 0.9900
C27B C28B 1.469(14)
C27B H27C 0.9900
C27B H27D 0.9900
C28B H28B 0.9500
O1C C23D 1.311(8)
O1C C3C 1.464(7)
C1C C2C 1.527(9)
C1C C10C 1.549(9)
C1C H1C1 0.9900
C1C H1C2 0.9900
O2C C25C 1.322(8)
O2C C7C 1.468(7)
C2C C3C 1.501(9)
C2C H2C1 0.9900
C2C H2C2 0.9900
O3C C25C 1.212(8)
C3C C4C 1.514(9)
C3C H3C 1.0000
O4C C23C 1.228(9)
C4C C5C 1.541(8)
C4C H4C1 0.9900
C4C H4C2 0.9900
C5C C6C 1.528(9)
C5C C10C 1.549(9)
C5C H5C 1.0000
C6C C7C 1.528(10)
C6C H6C1 0.9900
C6C H6C2 0.9900
C7C C8C 1.531(8)
C7C H7C 1.0000
C8C C14C 1.513(9)
C8C C9C 1.563(8)
C8C H8C 1.0000
C9C C10C 1.535(9)
C9C C11C 1.547(8)
C9C H9C 1.0000
C10C C19C 1.566(8)
C11C C12C 1.550(9)
C11C H11E 0.9900
C11C H11F 0.9900
C12C C13C 1.536(8)
C12C H12E 0.9900
C12C H12F 0.9900
C13C C14C 1.526(8)
C13C C18C 1.551(8)
C13C C17C 1.561(9)
C14C C15C 1.537(9)
C14C H14C 1.0000
C15C C16C 1.523(10)
C15C H15E 0.9900
C15C H15F 0.9900
C16C C17C 1.567(9)
C16C H16E 0.9900
C16C H16F 0.9900
C17C C20C 1.569(9)
C17C H17C 1.0000
C18C H18G 0.9800
C18C H18H 0.9800
C18C H18I 0.9800
C19C H19G 0.9800
C19C H19H 0.9800
C19C H19I 0.9800
C20C C24C 1.514(10)
C20C C21C 1.546(10)
C20C H20C 1.0000
C21C C22C 1.545(10)
C21C H21E 0.9900
C21C H21F 0.9900
C22C C23C 1.509(10)
C22C H22E 0.9900
C22C H22F 0.9900
C23C O1D 1.335(9)
C24C H24G 0.9800
C24C H24H 0.9800
C24C H24I 0.9800
C25C C26C 1.516(10)
C26C C27C 1.519(12)
C26C H26E 0.9900
C26C H26F 0.9900
C27C C28C 1.464(13)
C27C H27E 0.9900
C27C H27F 0.9900
C28C C28D 1.271(12)
C28C H28C 0.9500
O1D C3D 1.436(8)
C1D C2D 1.543(9)
C1D C10D 1.550(10)
C1D H1D1 0.9900
C1D H1D2 0.9900
O2D C25D 1.320(8)
O2D C7D 1.470(7)
C2D C3D 1.512(10)
C2D H2D1 0.9900
C2D H2D2 0.9900
O3D C25D 1.212(9)
C3D C4D 1.541(10)
C3D H3D 1.0000
O4D C23D 1.231(9)
C4D C5D 1.536(9)
C4D H4D1 0.9900
C4D H4D2 0.9900
C5D C10D 1.538(10)
C5D C6D 1.551(10)
C5D H5D 1.0000
C6D C7D 1.525(11)
C6D H6D1 0.9900
C6D H6D2 0.9900
C7D C8D 1.530(9)
C7D H7D 1.0000
C8D C14D 1.509(10)
C8D C9D 1.548(8)
C8D H8D 1.0000
C9D C11D 1.548(9)
C9D C10D 1.560(9)
C9D H9D 1.0000
C10D C19D 1.555(9)
C11D C12D 1.514(10)
C11D H11G 0.9900
C11D H11H 0.9900
C12D C13D 1.551(9)
C12D H12G 0.9900
C12D H12H 0.9900
C13D C17D 1.531(10)
C13D C14D 1.536(9)
C13D C18D 1.568(8)
C14D C15D 1.530(9)
C14D H14D 1.0000
C15D C16D 1.537(11)
C15D H15G 0.9900
C15D H15H 0.9900
C16D C17D 1.556(9)
C16D H16G 0.9900
C16D H16H 0.9900
C17D C20D 1.548(10)
C17D H17D 1.0000
C18D H18J 0.9800
C18D H18K 0.9800
C18D H18L 0.9800
C19D H19J 0.9800
C19D H19K 0.9800
C19D H19L 0.9800
C20D C24D 1.524(11)
C20D C21D 1.543(11)
C20D H20D 1.0000
C21D C22D 1.535(10)
C21D H21G 0.9900
C21D H21H 0.9900
C22D C23D 1.524(10)
C22D H22G 0.9900
C22D H22H 0.9900
C24D H24J 0.9800
C24D H24K 0.9800
C24D H24L 0.9800
C25D C26D 1.489(11)
C26D C27D 1.580(13)
C26D H26G 0.9900
C26D H26H 0.9900
C27D C28D 1.442(14)
C27D H27G 0.9900
C27D H27H 0.9900
C28D H28D 0.9500

loop_
_geom_torsion_atom_site_label_1
_geom_torsion_atom_site_label_2
_geom_torsion_atom_site_label_3
_geom_torsion_atom_site_label_4
_geom_torsion
C10A C1A C2A C3A 59.4(8)
C23B O1A C3A C2A -90.9(7)
C23B O1A C3A C4A 149.7(6)
C1A C2A C3A O1A -174.4(6)
C1A C2A C3A C4A -58.4(8)
O1A C3A C4A C5A 177.5(5)
C2A C3A C4A C5A 58.7(8)
C3A C4A C5A C6A 180.0(6)
C3A C4A C5A C10A -56.2(8)
C4A C5A C6A C7A 74.3(8)
C10A C5A C6A C7A -50.3(8)
C25A O2A C7A C8A 143.2(6)
C25A O2A C7A C6A -94.8(7)
C5A C6A C7A O2A -70.7(8)
C5A C6A C7A C8A 47.5(8)
O2A C7A C8A C9A 71.7(7)
C6A C7A C8A C9A -49.0(7)
O2A C7A C8A C14A -52.4(7)
C6A C7A C8A C14A -173.1(5)
C7A C8A C9A C11A -177.5(6)
C14A C8A C9A C11A -52.2(7)
C7A C8A C9A C10A 55.4(7)
C14A C8A C9A C10A -179.2(5)
C2A C1A C10A C5A -56.0(7)
C2A C1A C10A C9A 65.8(7)
C2A C1A C10A C19A -171.8(6)
C4A C5A C10A C1A 53.1(7)
C6A C5A C10A C1A 178.0(6)
C4A C5A C10A C9A -71.1(7)
C6A C5A C10A C9A 53.8(7)
C4A C5A C10A C19A 165.7(7)
C6A C5A C10A C19A -69.4(8)
C8A C9A C10A C1A -177.9(5)
C11A C9A C10A C1A 54.8(7)
C8A C9A C10A C5A -57.4(7)
C11A C9A C10A C5A 175.2(5)
C8A C9A C10A C19A 64.0(7)
C11A C9A C10A C19A -63.4(7)
C8A C9A C11A C12A 51.1(7)
C10A C9A C11A C12A 177.7(5)
C9A C11A C12A C13A -53.0(7)
C11A C12A C13A C14A 54.0(7)
C11A C12A C13A C17A 165.5(5)
C11A C12A C13A C18A -66.9(7)
C12A C13A C14A C15A 169.7(6)
C17A C13A C14A C15A 47.7(6)
C18A C13A C14A C15A -71.1(7)
C12A C13A C14A C8A -57.7(7)
C17A C13A C14A C8A -179.8(5)
C18A C13A C14A C8A 61.5(7)
C7A C8A C14A C15A -50.9(7)
C9A C8A C14A C15A -177.3(5)
C7A C8A C14A C13A -175.9(5)
C9A C8A C14A C13A 57.6(6)
C13A C14A C15A C16A -35.0(7)
C8A C14A C15A C16A -164.9(6)
C14A C15A C16A C17A 9.1(7)
C12A C13A C17A C20A 79.0(7)
C14A C13A C17A C20A -166.0(6)
C18A C13A C17A C20A -47.4(8)
C12A C13A C17A C16A -154.9(5)
C14A C13A C17A C16A -39.9(6)
C18A C13A C17A C16A 78.8(6)
C15A C16A C17A C20A 150.4(6)
C15A C16A C17A C13A 19.7(7)
C13A C17A C20A C24A -55.1(9)
C16A C17A C20A C24A -175.9(7)
C13A C17A C20A C21A 176.2(6)
C16A C17A C20A C21A 55.4(8)
C24A C20A C21A C22A -73.3(8)
C17A C20A C21A C22A 55.1(9)
C20A C21A C22A C23A 62.5(9)
C21A C22A C23A O4A 51.3(10)
C21A C22A C23A O1B -129.3(7)
C7A O2A C25A O3A 7.6(12)
C7A O2A C25A C26A -171.1(7)
O3A C25A C26A C27A 152.3(10)
O2A C25A C26A C27A -29.0(12)
C25A C26A C27A C28A 72.3(13)
C26A C27A C28A C28B 101.0(13)
O4A C23A O1B C3B 0.9(10)
C22A C23A O1B C3B -178.6(6)
C10B C1B C2B C3B 59.5(8)
C23A O1B C3B C2B -93.1(7)
C23A O1B C3B C4B 147.2(6)
C1B C2B C3B O1B -174.5(5)
C1B C2B C3B C4B -57.6(7)
O1B C3B C4B C5B 177.9(5)
C2B C3B C4B C5B 57.4(7)
C3B C4B C5B C6B -179.8(6)
C3B C4B C5B C10B -55.9(8)
C4B C5B C6B C7B 74.8(8)
C10B C5B C6B C7B -50.1(8)
C25B O2B C7B C6B -92.4(7)
C25B O2B C7B C8B 143.7(6)
C5B C6B C7B O2B -71.6(7)
C5B C6B C7B C8B 46.9(8)
O2B C7B C8B C14B -51.7(7)
C6B C7B C8B C14B -172.5(5)
O2B C7B C8B C9B 74.4(7)
C6B C7B C8B C9B -46.5(7)
C14B C8B C9B C11B -52.1(7)
C7B C8B C9B C11B -179.7(5)
C14B C8B C9B C10B 179.6(5)
C7B C8B C9B C10B 52.0(7)
C2B C1B C10B C19B -171.5(6)
C2B C1B C10B C9B 65.8(8)
C2B C1B C10B C5B -55.6(8)
C11B C9B C10B C1B 58.3(7)
C8B C9B C10B C1B -175.8(5)
C11B C9B C10B C19B -61.7(7)
C8B C9B C10B C19B 64.2(7)
C11B C9B C10B C5B 177.5(5)
C8B C9B C10B C5B -56.5(6)
C4B C5B C10B C1B 52.6(7)
C6B C5B C10B C1B 176.5(6)
C4B C5B C10B C19B 167.3(7)
C6B C5B C10B C19B -68.8(8)
C4B C5B C10B C9B -70.0(7)
C6B C5B C10B C9B 53.9(7)
C10B C9B C11B C12B 177.6(5)
C8B C9B C11B C12B 50.2(7)
C9B C11B C12B C13B -53.8(7)
C11B C12B C13B C17B 164.3(6)
C11B C12B C13B C14B 53.7(7)
C11B C12B C13B C18B -66.9(8)
C7B C8B C14B C15B -49.7(7)
C9B C8B C14B C15B -176.3(5)
C7B C8B C14B C13B -174.6(5)
C9B C8B C14B C13B 58.7(6)
C12B C13B C14B C8B -57.8(7)
C17B C13B C14B C8B 178.8(5)
C18B C13B C14B C8B 61.1(7)
C12B C13B C14B C15B 169.4(6)
C17B C13B C14B C15B 46.0(6)
C18B C13B C14B C15B -71.6(7)
C8B C14B C15B C16B -163.3(6)
C13B C14B C15B C16B -33.2(7)
C14B C15B C16B C17B 7.1(7)
C12B C13B C17B C16B -155.8(5)
C14B C13B C17B C16B -41.1(6)
C18B C13B C17B C16B 76.5(6)
C12B C13B C17B C20B 78.6(7)
C14B C13B C17B C20B -166.8(5)
C18B C13B C17B C20B -49.2(8)
C15B C16B C17B C13B 21.8(7)
C15B C16B C17B C20B 152.9(6)
C13B C17B C20B C21B 177.5(6)
C16B C17B C20B C21B 54.8(8)
C13B C17B C20B C24B -53.9(9)
C16B C17B C20B C24B -176.6(7)
C24B C20B C21B C22B -77.7(9)
C17B C20B C21B C22B 50.2(10)
C20B C21B C22B C23B 67.2(9)
C3A O1A C23B O4B -2.4(10)
C3A O1A C23B C22B 179.1(6)
C21B C22B C23B O4B 48.7(10)
C21B C22B C23B O1A -132.8(7)
C7B O2B C25B O3B 4.5(12)
C7B O2B C25B C26B -172.9(6)
O3B C25B C26B C27B 151.4(9)
O2B C25B C26B C27B -31.1(11)
C25B C26B C27B C28B 73.1(12)
C27A C28A C28B C27B -17.1(18)
C26B C27B C28B C28A 99.9(12)
C10C C1C C2C C3C 58.4(7)
C23D O1C C3C C2C -92.5(7)
C23D O1C C3C C4C 146.3(5)
C1C C2C C3C O1C -175.9(5)
C1C C2C C3C C4C -57.5(7)
O1C C3C C4C C5C 177.6(4)
C2C C3C C4C C5C 56.2(7)
C3C C4C C5C C6C -179.7(5)
C3C C4C C5C C10C -53.6(7)
C4C C5C C6C C7C 75.3(7)
C10C C5C C6C C7C -50.6(7)
C25C O2C C7C C6C -95.2(6)
C25C O2C C7C C8C 142.8(5)
C5C C6C C7C O2C -71.1(6)
C5C C6C C7C C8C 46.9(7)
O2C C7C C8C C14C -51.7(6)
C6C C7C C8C C14C -171.7(4)
O2C C7C C8C C9C 73.6(6)
C6C C7C C8C C9C -46.4(6)
C14C C8C C9C C10C 179.4(4)
C7C C8C C9C C10C 52.7(6)
C14C C8C C9C C11C -51.5(6)
C7C C8C C9C C11C -178.2(5)
C11C C9C C10C C5C 177.7(5)
C8C C9C C10C C5C -55.6(6)
C11C C9C C10C C1C 56.0(6)
C8C C9C C10C C1C -177.4(5)
C11C C9C C10C C19C -61.3(6)
C8C C9C C10C C19C 65.3(6)
C6C C5C C10C C9C 53.6(6)
C4C C5C C10C C9C -72.3(6)
C6C C5C C10C C1C 177.5(5)
C4C C5C C10C C1C 51.6(7)
C6C C5C C10C C19C -68.9(7)
C4C C5C C10C C19C 165.2(5)
C2C C1C C10C C9C 67.2(7)
C2C C1C C10C C5C -55.1(7)
C2C C1C C10C C19C -171.5(5)
C10C C9C C11C C12C 177.9(5)
C8C C9C C11C C12C 49.5(6)
C9C C11C C12C C13C -51.6(7)
C11C C12C C13C C14C 53.3(6)
C11C C12C C13C C18C -70.3(6)
C11C C12C C13C C17C 163.4(5)
C7C C8C C14C C13C -173.7(4)
C9C C8C C14C C13C 59.8(6)
C7C C8C C14C C15C -49.2(7)
C9C C8C C14C C15C -175.7(5)
C12C C13C C14C C8C -60.1(6)
C18C C13C C14C C8C 62.6(6)
C17C C13C C14C C8C 178.7(4)
C12C C13C C14C C15C 167.9(5)
C18C C13C C14C C15C -69.4(6)
C17C C13C C14C C15C 46.8(5)
C8C C14C C15C C16C -163.2(5)
C13C C14C C15C C16C -34.1(6)
C14C C15C C16C C17C 6.8(6)
C14C C13C C17C C16C -41.6(5)
C12C C13C C17C C16C -157.1(5)
C18C C13C C17C C16C 76.2(6)
C14C C13C C17C C20C -167.4(5)
C12C C13C C17C C20C 77.1(6)
C18C C13C C17C C20C -49.6(7)
C15C C16C C17C C13C 21.9(6)
C15C C16C C17C C20C 151.9(5)
C13C C17C C20C C24C -55.1(7)
C16C C17C C20C C24C -176.6(6)
C13C C17C C20C C21C 175.2(5)
C16C C17C C20C C21C 53.7(7)
C24C C20C C21C C22C -76.4(8)
C17C C20C C21C C22C 52.8(8)
C20C C21C C22C C23C 64.1(8)
C21C C22C C23C O4C 50.7(9)
C21C C22C C23C O1D -129.7(6)
C7C O2C C25C O3C 8.1(10)
C7C O2C C25C C26C -174.8(6)
O3C C25C C26C C27C 151.1(8)
O2C C25C C26C C27C -26.1(10)
C25C C26C C27C C28C 74.2(11)
C26C C27C C28C C28D 94.2(12)
O4C C23C O1D C3D 0.2(9)
C22C C23C O1D C3D -179.4(5)
C10D C1D C2D C3D 56.6(8)
C23C O1D C3D C2D -91.8(7)
C23C O1D C3D C4D 146.9(6)
C1D C2D C3D O1D -173.6(5)
C1D C2D C3D C4D -55.2(7)
O1D C3D C4D C5D 177.2(5)
C2D C3D C4D C5D 56.8(7)
C3D C4D C5D C10D -55.4(8)
C3D C4D C5D C6D 179.4(5)
C4D C5D C6D C7D 74.9(7)
C10D C5D C6D C7D -50.0(7)
C25D O2D C7D C6D -94.3(7)
C25D O2D C7D C8D 141.5(6)
C5D C6D C7D O2D -73.3(7)
C5D C6D C7D C8D 47.7(7)
O2D C7D C8D C14D -50.6(6)
C6D C7D C8D C14D -173.3(5)
O2D C7D C8D C9D 72.7(6)
C6D C7D C8D C9D -50.0(6)
C14D C8D C9D C11D -51.5(6)
C7D C8D C9D C11D -176.2(5)
C14D C8D C9D C10D -179.4(5)
C7D C8D C9D C10D 55.9(6)
C4D C5D C10D C1D 53.0(7)
C6D C5D C10D C1D 177.5(5)
C4D C5D C10D C19D 166.0(6)
C6D C5D C10D C19D -69.5(7)
C4D C5D C10D C9D -70.6(7)
C6D C5D C10D C9D 53.9(7)
C2D C1D C10D C5D -55.4(7)
C2D C1D C10D C19D -172.1(6)
C2D C1D C10D C9D 66.4(7)
C8D C9D C10D C5D -58.0(6)
C11D C9D C10D C5D 176.9(5)
C8D C9D C10D C1D -179.2(5)
C11D C9D C10D C1D 55.6(7)
C8D C9D C10D C19D 64.0(7)
C11D C9D C10D C19D -61.1(7)
C8D C9D C11D C12D 50.3(7)
C10D C9D C11D C12D 176.7(5)
C9D C11D C12D C13D -53.1(7)
C11D C12D C13D C17D 165.0(5)
C11D C12D C13D C14D 53.4(7)
C11D C12D C13D C18D -66.5(7)
C7D C8D C14D C15D -50.6(7)
C9D C8D C14D C15D -174.9(5)
C7D C8D C14D C13D -174.7(5)
C9D C8D C14D C13D 60.9(6)
C17D C13D C14D C8D 177.8(5)
C12D C13D C14D C8D -59.8(6)
C18D C13D C14D C8D 59.4(7)
C17D C13D C14D C15D 46.1(5)
C12D C13D C14D C15D 168.4(5)
C18D C13D C14D C15D -72.4(7)
C8D C14D C15D C16D -164.0(5)
C13D C14D C15D C16D -34.3(6)
C14D C15D C16D C17D 9.6(7)
C14D C13D C17D C20D -166.1(5)
C12D C13D C17D C20D 79.8(7)
C18D C13D C17D C20D -47.9(7)
C14D C13D C17D C16D -39.1(5)
C12D C13D C17D C16D -153.2(5)
C18D C13D C17D C16D 79.1(6)
C15D C16D C17D C13D 18.5(6)
C15D C16D C17D C20D 150.3(6)
C13D C17D C20D C24D -52.2(8)
C16D C17D C20D C24D -174.9(6)
C13D C17D C20D C21D 179.3(5)
C16D C17D C20D C21D 56.6(7)
C24D C20D C21D C22D -78.7(8)
C17D C20D C21D C22D 50.7(8)
C20D C21D C22D C23D 65.4(9)
C3C O1C C23D O4D 2.3(10)
C3C O1C C23D C22D -178.0(5)
C21D C22D C23D O4D 48.7(10)
C21D C22D C23D O1C -131.0(7)
C7D O2D C25D O3D 9.2(11)
C7D O2D C25D C26D -169.7(6)
O3D C25D C26D C27D 151.9(10)
O2D C25D C26D C27D -29.2(11)
C25D C26D C27D C28D 72.3(12)
C27C C28C C28D C27D -18.7(19)
C26D C27D C28D C28C 104.4(13)

loop_
_platon_squeeze_void_nr
_platon_squeeze_void_average_x
_platon_squeeze_void_average_y
_platon_squeeze_void_average_z
_platon_squeeze_void_volume
_platon_squeeze_void_count_electrons
_platon_squeeze_void_content
1 0.083 0.861 0.014 7 1 ' '
2 0.526 0.229 0.895 442 97 ' '
3 0.986 0.583 0.778 7 1 ' '
